data_4024845
loop_
_publ_author_name
'Manas K. Ghorai'
'Dipti Shukla'
'Kalpataru Das'

_publ_section_title
;
Enantioselective Syntheses of Morpholines and Their Homologues via SN2-Type
Ring Opening of Aziridines and Azetidines with Haloalcohols
;
_journal_name_full 'Journal of Organic Chemistry'
_journal_page_first 7013
_journal_page_last 7022
_journal_paper_doi 10.1021/jo901297d
_journal_volume 74
_journal_year 2009
_chemical_formula_moiety 'C23 H23 N O3 S'
_chemical_formula_sum 'C23 H23 N O3 S'
_chemical_formula_weight 393.49
_chemical_name_systematic
;
 ?
;
_space_group_IT_number 19
_symmetry_cell_setting orthorhombic
_symmetry_space_group_name_Hall 'P 2ac 2ab'
_symmetry_space_group_name_H-M 'P 21 21 21'
_atom_sites_solution_hydrogens geom
_atom_sites_solution_primary direct
_atom_sites_solution_secondary difmap
_audit_creation_method SHELXL-97
_cell_angle_alpha 90.00
_cell_angle_beta 90.00
_cell_angle_gamma 90.00
_cell_formula_units_Z 4
_cell_length_a 8.508(5)
_cell_length_b 10.467(5)
_cell_length_c 22.375(5)
_cell_measurement_temperature 100(2)
_cell_volume 1992.6(16)
_computing_cell_refinement 'SAINT 6.45 ( Bruker, 2003)'
_computing_data_collection 'SMART 5.628 (Bruker, 2003)'
_computing_data_reduction 'SAINT 6.45  (Bruker, 2003)'
_computing_molecular_graphics 'Diamond 2.1e, Ortep'
_computing_structure_refinement 'SHELXL-97 (Sheldrick, 1997)'
_computing_structure_solution SIR-97
_diffrn_ambient_temperature 100(2)
_diffrn_measured_fraction_theta_full 0.997
_diffrn_measured_fraction_theta_max 0.997
_diffrn_measurement_device_type 'Bruker SMART APEX'
_diffrn_measurement_method /w-scans
_diffrn_radiation_monochromator graphite
_diffrn_radiation_probe x-ray
_diffrn_radiation_type MoK\a
_diffrn_radiation_wavelength 0.71069
_diffrn_reflns_av_R_equivalents 0.0490
_diffrn_reflns_av_sigmaI/netI 0.0681
_diffrn_reflns_limit_h_max 11
_diffrn_reflns_limit_h_min -11
_diffrn_reflns_limit_k_max 13
_diffrn_reflns_limit_k_min -8
_diffrn_reflns_limit_l_max 29
_diffrn_reflns_limit_l_min -26
_diffrn_reflns_number 13121
_diffrn_reflns_theta_full 28.32
_diffrn_reflns_theta_max 28.32
_diffrn_reflns_theta_min 2.15
_diffrn_source 'fine-focus sealed tube'
_exptl_absorpt_coefficient_mu 0.186
_exptl_absorpt_correction_T_max 0.987
_exptl_absorpt_correction_T_min 0.962
_exptl_absorpt_correction_type empirical
_exptl_crystal_density_diffrn 1.311
_exptl_crystal_density_method 'not measured'
_exptl_crystal_F_000 832
_exptl_crystal_size_max 0.2
_exptl_crystal_size_mid 0.1
_exptl_crystal_size_min 0.08
_refine_diff_density_max 0.668
_refine_diff_density_min -0.442
_refine_diff_density_rms 0.087
_refine_ls_abs_structure_details 'Flack H D (1983), Acta Cryst. A39, 876-881'
_refine_ls_abs_structure_Flack 0.00(12)
_refine_ls_extinction_method none
_refine_ls_goodness_of_fit_ref 1.091
_refine_ls_hydrogen_treatment constr
_refine_ls_matrix_type full
_refine_ls_number_parameters 254
_refine_ls_number_reflns 4929
_refine_ls_number_restraints 0
_refine_ls_restrained_S_all 1.091
_refine_ls_R_factor_all 0.0798
_refine_ls_R_factor_gt 0.0557
_refine_ls_shift/su_max 0.000
_refine_ls_shift/su_mean 0.000
_refine_ls_structure_factor_coef Fsqd
_refine_ls_weighting_details 'calc w=1/[\s^2^(Fo^2^)+(0.1000P)^2^+0.0000P] where P=(Fo^2^+2Fc^2^)/3'
_refine_ls_weighting_scheme calc
_refine_ls_wR_factor_gt 0.1376
_refine_ls_wR_factor_ref 0.1789
_reflns_number_gt 3854
_reflns_number_total 4929
_reflns_threshold_expression >2sigma(I)
_cod_data_source_file jo901297d_si_002.cif
_cod_data_source_block 26novdm
_cod_depositor_comments
;
The following automatic conversions were performed:
'_symmetry_cell_setting' value 'Orthorhombic' changed to 'orthorhombic'
according to '/home/saulius/struct/CIF-dictionaries/cif_core.dic'
dictionary named 'cif_core.dic' version 2.4.1 from
2010-06-29.

'_exptl_absorpt_correction_type' value 'Empirical' changed to
'empirical' according to
'/home/saulius/struct/CIF-dictionaries/cif_core.dic' dictionary named
'cif_core.dic' version 2.4.1 from 2010-06-29.

Automatic conversion script
Id: cif_fix_enum 1527 2010-12-29 10:47:43Z saulius 
;
_cod_original_sg_symbol_H-M P212121
_cod_database_code 4024845

loop_
_symmetry_equiv_pos_as_xyz
'x, y, z'
'-x+1/2, -y, z+1/2'
'x+1/2, -y+1/2, -z'
'-x, y+1/2, -z+1/2'

loop_
_atom_site_label
_atom_site_type_symbol
_atom_site_fract_x
_atom_site_fract_y
_atom_site_fract_z
_atom_site_U_iso_or_equiv
_atom_site_adp_type
_atom_site_occupancy
_atom_site_symmetry_multiplicity
_atom_site_calc_flag
_atom_site_refinement_flags
_atom_site_disorder_assembly
_atom_site_disorder_group
S1 S -0.36891(9) -0.20274(8) -0.77489(4) 0.0231(2) Uani 1 1 d . . .
O1 O -0.3572(3) 0.0691(2) -0.92735(9) 0.0237(5) Uani 1 1 d . . .
O2 O -0.3562(3) -0.3286(2) -0.79903(10) 0.0282(5) Uani 1 1 d . . .
O3 O -0.4971(3) -0.1726(2) -0.73568(10) 0.0286(6) Uani 1 1 d . . .
N1 N -0.3839(3) -0.1061(3) -0.83245(12) 0.0235(6) Uani 1 1 d . . .
C1 C -0.4366(4) 0.1063(3) -0.87335(15) 0.0255(7) Uani 1 1 d . . .
H1 H -0.4076 0.1956 -0.8662 0.031 Uiso 1 1 calc R . .
C2 C -0.3753(4) 0.0322(3) -0.82060(14) 0.0243(7) Uani 1 1 d . . .
H2A H -0.2672 0.0563 -0.8128 0.029 Uiso 1 1 calc R . .
H2B H -0.4371 0.0526 -0.7854 0.029 Uiso 1 1 calc R . .
C3 C -0.3039(4) -0.1406(3) -0.88823(13) 0.0229(7) Uani 1 1 d . . .
H3A H -0.3153 -0.2314 -0.8959 0.027 Uiso 1 1 calc R . .
H3B H -0.1927 -0.1210 -0.8854 0.027 Uiso 1 1 calc R . .
C4 C -0.3789(4) -0.0639(3) -0.93834(14) 0.0237(7) Uani 1 1 d . . .
H4 H -0.4918 -0.0822 -0.9391 0.028 Uiso 1 1 calc R . .
C5 C -0.6160(4) 0.1055(3) -0.88258(14) 0.0229(7) Uani 1 1 d . . .
C6 C -0.7194(4) 0.0565(3) -0.84099(16) 0.0256(7) Uani 1 1 d . . .
H6 H -0.6820 0.0166 -0.8067 0.031 Uiso 1 1 calc R . .
C7 C -0.8815(4) 0.0675(3) -0.85099(15) 0.0275(7) Uani 1 1 d . . .
H7 H -0.9516 0.0348 -0.8230 0.033 Uiso 1 1 calc R . .
C8 C -0.9382(4) 0.1257(3) -0.90153(17) 0.0326(8) Uani 1 1 d . . .
H8 H -1.0460 0.1327 -0.9077 0.039 Uiso 1 1 calc R . .
C9 C -0.8342(4) 0.1739(4) -0.94322(17) 0.0389(9) Uani 1 1 d . . .
H9 H -0.8720 0.2133 -0.9776 0.047 Uiso 1 1 calc R . .
C10 C -0.6746(4) 0.1636(4) -0.93394(17) 0.0350(9) Uani 1 1 d . . .
H10 H -0.6053 0.1959 -0.9623 0.042 Uiso 1 1 calc R . .
C11 C -0.3094(4) -0.1007(3) -0.99787(13) 0.0217(6) Uani 1 1 d . . .
C12 C -0.1793(4) -0.0396(4) -1.02206(15) 0.0307(8) Uani 1 1 d . . .
H12 H -0.1360 0.0306 -1.0027 0.037 Uiso 1 1 calc R . .
C13 C -0.1135(4) -0.0832(4) -1.07526(15) 0.0357(9) Uani 1 1 d . . .
H13 H -0.0268 -0.0416 -1.0915 0.043 Uiso 1 1 calc R . .
C14 C -0.1765(4) -0.1879(4) -1.10390(16) 0.0352(9) Uani 1 1 d . . .
H14 H -0.1318 -0.2173 -1.1393 0.042 Uiso 1 1 calc R . .
C15 C -0.3059(5) -0.2492(3) -1.08013(16) 0.0368(9) Uani 1 1 d . . .
H15 H -0.3492 -0.3193 -1.0997 0.044 Uiso 1 1 calc R . .
C16 C -0.3716(5) -0.2063(3) -1.02689(15) 0.0338(8) Uani 1 1 d . . .
H16 H -0.4577 -0.2486 -1.0107 0.041 Uiso 1 1 calc R . .
C17 C -0.1939(4) -0.1637(3) -0.73684(14) 0.0239(7) Uani 1 1 d . . .
C18 C -0.0484(4) -0.2073(3) -0.75686(14) 0.0243(7) Uani 1 1 d . . .
H18 H -0.0420 -0.2577 -0.7910 0.029 Uiso 1 1 calc R . .
C19 C 0.0862(4) -0.1753(3) -0.72573(16) 0.0271(7) Uani 1 1 d . . .
H19 H 0.1834 -0.2037 -0.7394 0.033 Uiso 1 1 calc R . .
C20 C 0.0781(4) -0.1010(3) -0.67408(15) 0.0250(7) Uani 1 1 d . . .
C21 C -0.0689(4) -0.0568(3) -0.65559(16) 0.0279(8) Uani 1 1 d . . .
H21 H -0.0761 -0.0065 -0.6215 0.033 Uiso 1 1 calc R . .
C22 C -0.2037(4) -0.0864(3) -0.68692(15) 0.0277(7) Uani 1 1 d . . .
H22 H -0.3004 -0.0546 -0.6745 0.033 Uiso 1 1 calc R . .
C23 C 0.2216(4) -0.0726(3) -0.63669(17) 0.0301(8) Uani 1 1 d . . .
H23A H 0.2107 0.0100 -0.6185 0.045 Uiso 1 1 calc R . .
H23B H 0.3133 -0.0734 -0.6617 0.045 Uiso 1 1 calc R . .
H23C H 0.2321 -0.1364 -0.6061 0.045 Uiso 1 1 calc R . .

loop_
_atom_site_aniso_label
_atom_site_aniso_U_11
_atom_site_aniso_U_22
_atom_site_aniso_U_33
_atom_site_aniso_U_23
_atom_site_aniso_U_13
_atom_site_aniso_U_12
S1 0.0193(3) 0.0268(4) 0.0232(4) 0.0002(3) -0.0002(3) -0.0009(3)
O1 0.0227(11) 0.0219(11) 0.0265(11) 0.0005(9) 0.0030(10) -0.0013(10)
O2 0.0301(12) 0.0254(12) 0.0290(12) -0.0003(9) -0.0014(10) -0.0020(10)
O3 0.0181(10) 0.0406(14) 0.0270(13) 0.0019(11) 0.0031(10) 0.0007(10)
N1 0.0178(12) 0.0245(14) 0.0281(14) -0.0032(11) 0.0004(12) 0.0017(11)
C1 0.0219(15) 0.0222(16) 0.0323(17) -0.0041(14) 0.0025(14) -0.0010(13)
C2 0.0216(14) 0.0216(16) 0.0296(16) -0.0047(13) 0.0002(15) -0.0003(13)
C3 0.0212(14) 0.0255(16) 0.0219(16) 0.0054(13) 0.0037(13) 0.0004(13)
C4 0.0177(13) 0.0221(16) 0.0312(16) -0.0002(13) 0.0034(14) -0.0022(13)
C5 0.0192(14) 0.0250(16) 0.0244(15) -0.0019(13) -0.0002(13) 0.0007(13)
C6 0.0250(16) 0.0213(17) 0.0306(18) -0.0044(13) -0.0032(14) -0.0021(13)
C7 0.0228(15) 0.0283(18) 0.0314(17) -0.0036(14) 0.0077(15) -0.0025(15)
C8 0.0201(15) 0.0351(19) 0.043(2) -0.0069(17) -0.0008(16) 0.0050(14)
C9 0.0305(19) 0.054(3) 0.0327(19) 0.0056(18) -0.0063(16) 0.0117(17)
C10 0.0257(17) 0.041(2) 0.039(2) 0.0070(17) 0.0043(15) 0.0042(15)
C11 0.0249(15) 0.0255(16) 0.0147(14) 0.0073(12) 0.0002(12) 0.0056(13)
C12 0.0233(16) 0.039(2) 0.0301(18) 0.0085(16) -0.0023(14) 0.0013(14)
C13 0.0242(16) 0.054(3) 0.0284(18) 0.0175(17) 0.0049(15) 0.0128(17)
C14 0.0385(19) 0.043(2) 0.0246(17) 0.0080(16) 0.0060(15) 0.0201(17)
C15 0.053(2) 0.0326(19) 0.0248(18) -0.0065(15) 0.0083(18) 0.0052(18)
C16 0.0384(18) 0.0298(18) 0.0333(18) 0.0017(15) 0.0102(17) -0.0011(18)
C17 0.0201(14) 0.0252(16) 0.0263(17) 0.0071(13) 0.0002(13) -0.0019(13)
C18 0.0231(15) 0.0249(16) 0.0251(16) 0.0007(14) 0.0038(13) 0.0009(13)
C19 0.0201(14) 0.0317(18) 0.0295(17) 0.0039(15) 0.0038(14) 0.0025(13)
C20 0.0218(15) 0.0203(16) 0.0327(18) 0.0024(14) -0.0020(13) -0.0010(12)
C21 0.0248(16) 0.0307(18) 0.0282(17) -0.0124(14) -0.0007(14) 0.0064(14)
C22 0.0209(15) 0.0324(18) 0.0299(18) -0.0059(15) -0.0007(14) 0.0041(14)
C23 0.0218(15) 0.031(2) 0.038(2) 0.0002(16) -0.0045(14) 0.0013(15)

loop_
_atom_type_symbol
_atom_type_description
_atom_type_scat_dispersion_real
_atom_type_scat_dispersion_imag
_atom_type_scat_source
C C 0.0030 0.0020 'International Tables Vol C Tables 4.2.6.8 and 6.1.1.4'
H H 0.0000 0.0000 'International Tables Vol C Tables 4.2.6.8 and 6.1.1.4'
N N 0.0060 0.0030 'International Tables Vol C Tables 4.2.6.8 and 6.1.1.4'
O O 0.0110 0.0060 'International Tables Vol C Tables 4.2.6.8 and 6.1.1.4'
S S 0.1250 0.1230 'International Tables Vol C Tables 4.2.6.8 and 6.1.1.4'

loop_
_geom_angle_atom_site_label_1
_geom_angle_atom_site_label_2
_geom_angle_atom_site_label_3
_geom_angle
_geom_angle_site_symmetry_1
_geom_angle_site_symmetry_3
_geom_angle_publ_flag
O2 S1 O3 119.46(14) . . ?
O2 S1 N1 106.10(14) . . ?
O3 S1 N1 106.56(14) . . ?
O2 S1 C17 109.43(15) . . ?
O3 S1 C17 107.20(15) . . ?
N1 S1 C17 107.52(14) . . ?
C4 O1 C1 110.4(2) . . ?
C3 N1 C2 111.9(3) . . ?
C3 N1 S1 118.6(2) . . ?
C2 N1 S1 117.4(2) . . ?
O1 C1 C2 110.9(3) . . ?
O1 C1 C5 110.6(3) . . ?
C2 C1 C5 116.5(3) . . ?
O1 C1 H1 106.0 . . ?
C2 C1 H1 106.0 . . ?
C5 C1 H1 106.0 . . ?
N1 C2 C1 110.4(3) . . ?
N1 C2 H2A 109.6 . . ?
C1 C2 H2A 109.6 . . ?
N1 C2 H2B 109.6 . . ?
C1 C2 H2B 109.6 . . ?
H2A C2 H2B 108.1 . . ?
N1 C3 C4 107.6(2) . . ?
N1 C3 H3A 110.2 . . ?
C4 C3 H3A 110.2 . . ?
N1 C3 H3B 110.2 . . ?
C4 C3 H3B 110.2 . . ?
H3A C3 H3B 108.5 . . ?
O1 C4 C11 110.6(2) . . ?
O1 C4 C3 109.5(3) . . ?
C11 C4 C3 110.6(2) . . ?
O1 C4 H4 108.7 . . ?
C11 C4 H4 108.7 . . ?
C3 C4 H4 108.7 . . ?
C6 C5 C10 119.4(3) . . ?
C6 C5 C1 122.9(3) . . ?
C10 C5 C1 117.6(3) . . ?
C5 C6 C7 119.3(3) . . ?
C5 C6 H6 120.4 . . ?
C7 C6 H6 120.4 . . ?
C8 C7 C6 120.9(3) . . ?
C8 C7 H7 119.6 . . ?
C6 C7 H7 119.6 . . ?
C7 C8 C9 119.6(3) . . ?
C7 C8 H8 120.2 . . ?
C9 C8 H8 120.2 . . ?
C10 C9 C8 120.1(4) . . ?
C10 C9 H9 120.0 . . ?
C8 C9 H9 120.0 . . ?
C9 C10 C5 120.8(3) . . ?
C9 C10 H10 119.6 . . ?
C5 C10 H10 119.6 . . ?
C16 C11 C12 119.3(3) . . ?
C16 C11 C4 117.9(3) . . ?
C12 C11 C4 122.7(3) . . ?
C11 C12 C13 120.2(4) . . ?
C11 C12 H12 119.9 . . ?
C13 C12 H12 119.9 . . ?
C14 C13 C12 120.1(3) . . ?
C14 C13 H13 119.9 . . ?
C12 C13 H13 119.9 . . ?
C13 C14 C15 120.0(3) . . ?
C13 C14 H14 120.0 . . ?
C15 C14 H14 120.0 . . ?
C14 C15 C16 120.0(4) . . ?
C14 C15 H15 120.0 . . ?
C16 C15 H15 120.0 . . ?
C11 C16 C15 120.4(3) . . ?
C11 C16 H16 119.8 . . ?
C15 C16 H16 119.8 . . ?
C22 C17 C18 120.4(3) . . ?
C22 C17 S1 118.4(2) . . ?
C18 C17 S1 121.3(2) . . ?
C19 C18 C17 119.7(3) . . ?
C19 C18 H18 120.2 . . ?
C17 C18 H18 120.2 . . ?
C18 C19 C20 120.8(3) . . ?
C18 C19 H19 119.6 . . ?
C20 C19 H19 119.6 . . ?
C21 C20 C19 118.3(3) . . ?
C21 C20 C23 119.7(3) . . ?
C19 C20 C23 121.9(3) . . ?
C22 C21 C20 121.3(3) . . ?
C22 C21 H21 119.3 . . ?
C20 C21 H21 119.3 . . ?
C17 C22 C21 119.5(3) . . ?
C17 C22 H22 120.3 . . ?
C21 C22 H22 120.3 . . ?
C20 C23 H23A 109.5 . . ?
C20 C23 H23B 109.5 . . ?
H23A C23 H23B 109.5 . . ?
C20 C23 H23C 109.5 . . ?
H23A C23 H23C 109.5 . . ?
H23B C23 H23C 109.5 . . ?

loop_
_geom_bond_atom_site_label_1
_geom_bond_atom_site_label_2
_geom_bond_distance
_geom_bond_site_symmetry_2
_geom_bond_publ_flag
S1 O2 1.428(2) . ?
S1 O3 1.435(2) . ?
S1 N1 1.643(3) . ?
S1 C17 1.763(3) . ?
O1 C4 1.426(4) . ?
O1 C1 1.438(4) . ?
N1 C3 1.467(4) . ?
N1 C2 1.473(4) . ?
C1 C2 1.505(5) . ?
C1 C5 1.540(5) . ?
C1 H1 0.9800 . ?
C2 H2A 0.9700 . ?
C2 H2B 0.9700 . ?
C3 C4 1.520(4) . ?
C3 H3A 0.9700 . ?
C3 H3B 0.9700 . ?
C4 C11 1.507(4) . ?
C4 H4 0.9800 . ?
C5 C6 1.380(4) . ?
C5 C10 1.393(5) . ?
C6 C7 1.402(5) . ?
C6 H6 0.9300 . ?
C7 C8 1.372(5) . ?
C7 H7 0.9300 . ?
C8 C9 1.381(5) . ?
C8 H8 0.9300 . ?
C9 C10 1.378(5) . ?
C9 H9 0.9300 . ?
C10 H10 0.9300 . ?
C11 C16 1.387(5) . ?
C11 C12 1.388(5) . ?
C12 C13 1.392(5) . ?
C12 H12 0.9300 . ?
C13 C14 1.378(6) . ?
C13 H13 0.9300 . ?
C14 C15 1.381(5) . ?
C14 H14 0.9300 . ?
C15 C16 1.390(5) . ?
C15 H15 0.9300 . ?
C16 H16 0.9300 . ?
C17 C22 1.382(4) . ?
C17 C18 1.393(4) . ?
C18 C19 1.382(4) . ?
C18 H18 0.9300 . ?
C19 C20 1.395(5) . ?
C19 H19 0.9300 . ?
C20 C21 1.396(5) . ?
C20 C23 1.510(5) . ?
C21 C22 1.379(5) . ?
C21 H21 0.9300 . ?
C22 H22 0.9300 . ?
C23 H23A 0.9600 . ?
C23 H23B 0.9600 . ?
C23 H23C 0.9600 . ?

loop_
_cod_related_entry_id
_cod_related_entry_database
_cod_related_entry_code
1 ChemSpider 30659040
